data_1502559
loop_
_publ_author_name
'Saitman, Alec'
'Rulliere, Pauline'
'Sullivan, Steven D. E.'
'Theodorakis, Emmanuel A.'

_publ_section_title
;
 Total synthesis of norcembrenolide B and scabrolide D.
;
_journal_issue 21
_journal_name_full 'Organic letters'
_journal_page_first 5854
_journal_page_last 5857
_journal_paper_doi 10.1021/ol202476j
_journal_volume 13
_journal_year 2011
_chemical_formula_sum 'C19 H24 O5'
_chemical_formula_weight 332.38
_chemical_name_systematic
; 
 ? 
;
_space_group_IT_number 14
_symmetry_cell_setting monoclinic
_symmetry_space_group_name_Hall '-P 2ybc'
_symmetry_space_group_name_H-M 'P 1 21/c 1'
_atom_sites_solution_hydrogens geom
_atom_sites_solution_primary direct
_atom_sites_solution_secondary difmap
_audit_creation_method SHELXL-97
_cell_angle_alpha 90.00
_cell_angle_beta 107.977(2)
_cell_angle_gamma 90.00
_cell_formula_units_Z 4
_cell_length_a 9.9476(10)
_cell_length_b 12.6198(12)
_cell_length_c 14.2649(14)
_cell_measurement_reflns_used 1197
_cell_measurement_temperature 100(2)
_cell_measurement_theta_max 21.74
_cell_measurement_theta_min 2.20
_cell_volume 1703.3(3)
_computing_cell_refinement 'Bruker SAINT'
_computing_data_collection 'Bruker APEX2'
_computing_data_reduction 'Bruker SAINT'
_computing_molecular_graphics 'Bruker SHELXTL'
_computing_publication_material 'Bruker SHELXTL'
_computing_structure_refinement 'SHELXL-97 (Sheldrick, 2008)'
_computing_structure_solution 'SHELXS-97 (Sheldrick, 2008)'
_diffrn_ambient_temperature 100(2)
_diffrn_measured_fraction_theta_full 0.983
_diffrn_measured_fraction_theta_max 0.876
_diffrn_measurement_device_type 'Bruker APEX CCD'
_diffrn_measurement_method '\f and \w scans'
_diffrn_radiation_monochromator graphite
_diffrn_radiation_source 'fine-focus sealed tube'
_diffrn_radiation_type MoK\a
_diffrn_radiation_wavelength 0.71073
_diffrn_reflns_av_R_equivalents 0.0429
_diffrn_reflns_av_sigmaI/netI 0.0899
_diffrn_reflns_limit_h_max 12
_diffrn_reflns_limit_h_min -13
_diffrn_reflns_limit_k_max 16
_diffrn_reflns_limit_k_min -14
_diffrn_reflns_limit_l_max 18
_diffrn_reflns_limit_l_min -18
_diffrn_reflns_number 7561
_diffrn_reflns_theta_full 25.00
_diffrn_reflns_theta_max 28.35
_diffrn_reflns_theta_min 2.15
_exptl_absorpt_coefficient_mu 0.093
_exptl_absorpt_correction_T_max 0.9835
_exptl_absorpt_correction_T_min 0.9753
_exptl_absorpt_correction_type multi-scan
_exptl_absorpt_process_details SADABS
_exptl_crystal_colour colourless
_exptl_crystal_density_diffrn 1.296
_exptl_crystal_density_meas ?
_exptl_crystal_density_method 'not measured'
_exptl_crystal_description Block
_exptl_crystal_F_000 712
_exptl_crystal_size_max 0.27
_exptl_crystal_size_mid 0.21
_exptl_crystal_size_min 0.18
_refine_diff_density_max 0.258
_refine_diff_density_min -0.233
_refine_diff_density_rms 0.057
_refine_ls_extinction_coef 0.0032(7)
_refine_ls_extinction_expression Fc^*^=kFc[1+0.001xFc^2^\l^3^/sin(2\q)]^-1/4^
_refine_ls_extinction_method SHELXL
_refine_ls_goodness_of_fit_ref 1.010
_refine_ls_hydrogen_treatment constr
_refine_ls_matrix_type full
_refine_ls_number_parameters 220
_refine_ls_number_reflns 3732
_refine_ls_number_restraints 0
_refine_ls_restrained_S_all 1.010
_refine_ls_R_factor_all 0.0998
_refine_ls_R_factor_gt 0.0513
_refine_ls_shift/su_max 0.000
_refine_ls_shift/su_mean 0.000
_refine_ls_structure_factor_coef Fsqd
_refine_ls_weighting_details 'calc w=1/[\s^2^(Fo^2^)+(0.0302P)^2^+0.0000P] where P=(Fo^2^+2Fc^2^)/3'
_refine_ls_weighting_scheme calc
_refine_ls_wR_factor_gt 0.0841
_refine_ls_wR_factor_ref 0.0984
_reflns_number_gt 2298
_reflns_number_total 3732
_reflns_threshold_expression >2sigma(I)
_cod_data_source_file ol202476j_si_005.cif
_cod_data_source_block Theod47
_cod_depositor_comments
;
The following automatic conversions were performed:

'_symmetry_cell_setting' value 'Monoclinic' changed to 'monoclinic'
according to /home/saulius/struct/CIF-dictionaries/cif_core.dic
dictionary named 'cif_core.dic' version 2.4.1 from 2010-06-29.

Automatic conversion script
Id: cif_fix_values 1715 2011-07-08 13:25:40Z adriana 

The following automatic conversions were performed:

'_exptl_crystal_density_meas' value 'not measured' was changed to '?'
- the value is perceived as not measured.

Automatic conversion script
Id: cif_fix_values 3008 2015-01-20 13:52:24Z robertas 
;
_cod_original_sg_symbol_H-M P2(1)/c
_cod_database_code 1502559

loop_
_symmetry_equiv_pos_as_xyz
'x, y, z'
'-x, y+1/2, -z+1/2'
'-x, -y, -z'
'x, -y-1/2, z-1/2'

loop_
_atom_site_label
_atom_site_type_symbol
_atom_site_fract_x
_atom_site_fract_y
_atom_site_fract_z
_atom_site_U_iso_or_equiv
_atom_site_adp_type
_atom_site_occupancy
_atom_site_symmetry_multiplicity
_atom_site_calc_flag
_atom_site_refinement_flags
O1 O 0.55975(14) 0.51861(10) 0.69975(9) 0.0221(3) Uani 1 1 d .
O2 O 0.76529(14) 0.50968(10) 0.66534(10) 0.0258(4) Uani 1 1 d .
O3 O 0.44883(13) 0.26741(9) 0.85569(9) 0.0180(3) Uani 1 1 d .
O4 O 0.34030(14) 0.31374(10) 1.06362(10) 0.0262(4) Uani 1 1 d .
O5 O 0.66366(13) 0.33614(10) 1.07414(9) 0.0234(4) Uani 1 1 d .
C1 C 0.6995(2) 0.49328(14) 0.72266(15) 0.0199(5) Uani 1 1 d .
C2 C 0.7474(2) 0.44630(14) 0.82172(15) 0.0190(5) Uani 1 1 d .
C3 C 0.6375(2) 0.44554(14) 0.85590(15) 0.0189(5) Uani 1 1 d .
H3 H 0.6404 0.4206 0.9193 0.023 Uiso 1 1 calc R
C4 C 0.5092(2) 0.48880(15) 0.78187(14) 0.0189(5) Uani 1 1 d .
H4 H 0.4753 0.5531 0.8089 0.023 Uiso 1 1 calc R
C5 C 0.3868(2) 0.41115(14) 0.74148(14) 0.0207(5) Uani 1 1 d .
H5A H 0.3044 0.4519 0.7007 0.025 Uiso 1 1 calc R
H5B H 0.4140 0.3610 0.6971 0.025 Uiso 1 1 calc R
C6 C 0.3390(2) 0.34627(15) 0.81590(14) 0.0192(5) Uani 1 1 d .
C7 C 0.3283(2) 0.40191(15) 0.90867(14) 0.0211(5) Uani 1 1 d .
H7A H 0.3965 0.4612 0.9277 0.025 Uiso 1 1 calc R
H7B H 0.2317 0.4294 0.8988 0.025 Uiso 1 1 calc R
C8 C 0.3644(2) 0.31504(15) 0.98524(15) 0.0197(5) Uani 1 1 d .
C9 C 0.4255(2) 0.22409(14) 0.94202(14) 0.0186(5) Uani 1 1 d .
H9 H 0.3512 0.1681 0.9206 0.022 Uiso 1 1 calc R
C10 C 0.5593(2) 0.17211(15) 1.00563(14) 0.0201(5) Uani 1 1 d .
H10A H 0.5382 0.1352 1.0607 0.024 Uiso 1 1 calc R
H10B H 0.5884 0.1176 0.9658 0.024 Uiso 1 1 calc R
C11 C 0.6823(2) 0.24622(16) 1.04818(14) 0.0193(5) Uani 1 1 d .
C12 C 0.8265(2) 0.20677(15) 1.05203(14) 0.0223(5) Uani 1 1 d .
H12A H 0.8309 0.1287 1.0589 0.027 Uiso 1 1 calc R
H12B H 0.8993 0.2381 1.1091 0.027 Uiso 1 1 calc R
C13 C 0.8528(2) 0.24049(14) 0.95409(14) 0.0180(5) Uani 1 1 d .
H13 H 0.7586 0.2447 0.9023 0.022 Uiso 1 1 calc R
C14 C 0.9185(2) 0.35261(14) 0.96564(14) 0.0215(5) Uani 1 1 d .
H14A H 0.8765 0.3957 1.0074 0.026 Uiso 1 1 calc R
H14B H 1.0212 0.3469 1.0001 0.026 Uiso 1 1 calc R
C15 C 0.8965(2) 0.40984(15) 0.86761(15) 0.0228(5) Uani 1 1 d .
H15A H 0.9603 0.4720 0.8785 0.027 Uiso 1 1 calc R
H15B H 0.9226 0.3615 0.8213 0.027 Uiso 1 1 calc R
C16 C 0.2003(2) 0.29044(16) 0.76115(15) 0.0266(5) Uani 1 1 d .
H16A H 0.1715 0.2447 0.8071 0.040 Uiso 1 1 calc R
H16B H 0.2139 0.2474 0.7076 0.040 Uiso 1 1 calc R
H16C H 0.1268 0.3435 0.7337 0.040 Uiso 1 1 calc R
C17 C 0.9412(2) 0.16125(15) 0.91910(14) 0.0194(5) Uani 1 1 d .
C18 C 1.0764(2) 0.12538(15) 0.99313(14) 0.0236(5) Uani 1 1 d .
H18A H 1.1298 0.0816 0.9602 0.035 Uiso 1 1 calc R
H18B H 1.0549 0.0837 1.0447 0.035 Uiso 1 1 calc R
H18C H 1.1330 0.1874 1.0228 0.035 Uiso 1 1 calc R
C19 C 0.9015(2) 0.12699(15) 0.82679(15) 0.0279(5) Uani 1 1 d .
H19A H 0.9593 0.0783 0.8058 0.034 Uiso 1 1 calc R
H19B H 0.8153 0.1511 0.7815 0.034 Uiso 1 1 calc R

loop_
_atom_site_aniso_label
_atom_site_aniso_U_11
_atom_site_aniso_U_22
_atom_site_aniso_U_33
_atom_site_aniso_U_23
_atom_site_aniso_U_13
_atom_site_aniso_U_12
O1 0.0238(8) 0.0226(8) 0.0218(8) 0.0048(6) 0.0097(6) 0.0001(6)
O2 0.0314(9) 0.0245(8) 0.0266(9) 0.0014(7) 0.0164(7) -0.0030(7)
O3 0.0210(8) 0.0180(7) 0.0177(8) 0.0026(6) 0.0098(6) 0.0029(6)
O4 0.0283(9) 0.0310(8) 0.0241(9) -0.0041(7) 0.0151(7) -0.0061(7)
O5 0.0257(8) 0.0218(8) 0.0239(8) -0.0010(7) 0.0092(6) 0.0010(7)
C1 0.0236(12) 0.0122(10) 0.0261(13) -0.0027(9) 0.0108(10) -0.0022(9)
C2 0.0226(12) 0.0138(10) 0.0228(12) -0.0019(9) 0.0104(10) -0.0025(9)
C3 0.0246(12) 0.0149(10) 0.0173(11) -0.0013(9) 0.0066(9) -0.0046(9)
C4 0.0233(12) 0.0180(11) 0.0188(11) 0.0025(9) 0.0115(9) 0.0012(9)
C5 0.0203(11) 0.0206(11) 0.0207(12) 0.0006(9) 0.0055(9) 0.0015(9)
C6 0.0182(11) 0.0186(11) 0.0218(12) 0.0018(9) 0.0075(9) 0.0043(9)
C7 0.0194(11) 0.0215(11) 0.0248(12) 0.0017(10) 0.0104(9) 0.0016(9)
C8 0.0156(11) 0.0242(11) 0.0206(12) -0.0026(10) 0.0075(9) -0.0057(9)
C9 0.0213(12) 0.0191(11) 0.0176(11) -0.0004(9) 0.0093(9) -0.0009(9)
C10 0.0221(11) 0.0194(11) 0.0206(11) 0.0014(9) 0.0095(9) 0.0001(9)
C11 0.0252(12) 0.0215(11) 0.0134(11) 0.0059(9) 0.0093(9) 0.0018(10)
C12 0.0219(12) 0.0228(11) 0.0232(12) 0.0029(9) 0.0083(9) 0.0028(9)
C13 0.0156(11) 0.0177(10) 0.0204(11) 0.0012(9) 0.0053(9) -0.0005(9)
C14 0.0185(11) 0.0205(11) 0.0252(12) -0.0023(9) 0.0065(9) 0.0000(9)
C15 0.0201(12) 0.0202(11) 0.0304(13) -0.0005(10) 0.0111(10) -0.0026(9)
C16 0.0219(12) 0.0300(12) 0.0270(13) 0.0020(10) 0.0064(10) -0.0041(10)
C17 0.0220(11) 0.0157(10) 0.0231(12) 0.0015(9) 0.0106(9) -0.0021(9)
C18 0.0231(12) 0.0207(11) 0.0291(13) -0.0025(10) 0.0111(10) 0.0013(9)
C19 0.0297(13) 0.0257(12) 0.0289(13) -0.0006(10) 0.0098(10) -0.0003(10)

loop_
_atom_type_symbol
_atom_type_description
_atom_type_scat_dispersion_real
_atom_type_scat_dispersion_imag
_atom_type_scat_source
C C 0.0033 0.0016 'International Tables Vol C Tables 4.2.6.8 and 6.1.1.4'
H H 0.0000 0.0000 'International Tables Vol C Tables 4.2.6.8 and 6.1.1.4'
O O 0.0106 0.0060 'International Tables Vol C Tables 4.2.6.8 and 6.1.1.4'

loop_
_geom_angle_atom_site_label_1
_geom_angle_atom_site_label_2
_geom_angle_atom_site_label_3
_geom_angle
C1 O1 C4 109.00(14)
C9 O3 C6 107.14(13)
O2 C1 O1 121.38(18)
O2 C1 C2 129.45(19)
O1 C1 C2 109.18(17)
C3 C2 C1 107.28(18)
C3 C2 C15 130.88(19)
C1 C2 C15 121.84(18)
C2 C3 C4 111.12(18)
C2 C3 H3 124.4
C4 C3 H3 124.4
O1 C4 C3 103.39(15)
O1 C4 C5 107.10(15)
C3 C4 C5 116.18(16)
O1 C4 H4 109.9
C3 C4 H4 109.9
C5 C4 H4 109.9
C6 C5 C4 117.61(16)
C6 C5 H5A 107.9
C4 C5 H5A 107.9
C6 C5 H5B 107.9
C4 C5 H5B 107.9
H5A C5 H5B 107.2
O3 C6 C5 106.25(15)
O3 C6 C16 109.49(15)
C5 C6 C16 108.46(16)
O3 C6 C7 102.72(14)
C5 C6 C7 118.32(16)
C16 C6 C7 111.12(16)
C8 C7 C6 103.18(15)
C8 C7 H7A 111.1
C6 C7 H7A 111.1
C8 C7 H7B 111.1
C6 C7 H7B 111.1
H7A C7 H7B 109.1
O4 C8 C7 127.27(18)
O4 C8 C9 125.62(18)
C7 C8 C9 106.91(16)
O3 C9 C10 109.62(15)
O3 C9 C8 104.64(15)
C10 C9 C8 118.31(16)
O3 C9 H9 107.9
C10 C9 H9 107.9
C8 C9 H9 107.9
C11 C10 C9 115.28(16)
C11 C10 H10A 108.5
C9 C10 H10A 108.5
C11 C10 H10B 108.5
C9 C10 H10B 108.5
H10A C10 H10B 107.5
O5 C11 C12 121.83(18)
O5 C11 C10 121.03(18)
C12 C11 C10 117.06(17)
C11 C12 C13 107.41(15)
C11 C12 H12A 110.2
C13 C12 H12A 110.2
C11 C12 H12B 110.2
C13 C12 H12B 110.2
H12A C12 H12B 108.5
C17 C13 C14 111.72(15)
C17 C13 C12 112.99(15)
C14 C13 C12 109.69(15)
C17 C13 H13 107.4
C14 C13 H13 107.4
C12 C13 H13 107.4
C15 C14 C13 113.48(16)
C15 C14 H14A 108.9
C13 C14 H14A 108.9
C15 C14 H14B 108.9
C13 C14 H14B 108.9
H14A C14 H14B 107.7
C2 C15 C14 112.85(16)
C2 C15 H15A 109.0
C14 C15 H15A 109.0
C2 C15 H15B 109.0
C14 C15 H15B 109.0
H15A C15 H15B 107.8
C6 C16 H16A 109.5
C6 C16 H16B 109.5
H16A C16 H16B 109.5
C6 C16 H16C 109.5
H16A C16 H16C 109.5
H16B C16 H16C 109.5
C19 C17 C18 121.87(19)
C19 C17 C13 121.20(18)
C18 C17 C13 116.92(17)
C17 C18 H18A 109.5
C17 C18 H18B 109.5
H18A C18 H18B 109.5
C17 C18 H18C 109.5
H18A C18 H18C 109.5
H18B C18 H18C 109.5
C17 C19 H19A 120.0
C17 C19 H19B 120.0
H19A C19 H19B 120.0

loop_
_geom_bond_atom_site_label_1
_geom_bond_atom_site_label_2
_geom_bond_distance
O1 C1 1.364(2)
O1 C4 1.460(2)
O2 C1 1.212(2)
O3 C9 1.430(2)
O3 C6 1.457(2)
O4 C8 1.214(2)
O5 C11 1.225(2)
C1 C2 1.470(3)
C2 C3 1.327(2)
C2 C15 1.497(3)
C3 C4 1.487(3)
C3 H3 0.9500
C4 C5 1.530(3)
C4 H4 1.0000
C5 C6 1.528(3)
C5 H5A 0.9900
C5 H5B 0.9900
C6 C16 1.531(3)
C6 C7 1.530(3)
C7 C8 1.511(3)
C7 H7A 0.9900
C7 H7B 0.9900
C8 C9 1.516(3)
C9 C10 1.510(2)
C9 H9 1.0000
C10 C11 1.510(3)
C10 H10A 0.9900
C10 H10B 0.9900
C11 C12 1.503(3)
C12 C13 1.558(2)
C12 H12A 0.9900
C12 H12B 0.9900
C13 C17 1.514(3)
C13 C14 1.546(2)
C13 H13 1.0000
C14 C15 1.528(2)
C14 H14A 0.9900
C14 H14B 0.9900
C15 H15A 0.9900
C15 H15B 0.9900
C16 H16A 0.9800
C16 H16B 0.9800
C16 H16C 0.9800
C17 C19 1.325(3)
C17 C18 1.501(3)
C18 H18A 0.9800
C18 H18B 0.9800
C18 H18C 0.9800
C19 H19A 0.9500
C19 H19B 0.9500
